data_7156616
loop_
_publ_author_name
'McCaw, Patrick G.'
'Khandavilli, U. B. Rao'
'Lawrence, Simon E.'
'Maguire, Anita R.'
'Collins, Stuart G.'

_publ_section_title
;
 Synthesis of 1,2,5-oxathiazole-S-oxides by 1,3-dipolar cycloadditions of
 nitrile oxides to \a-oxo sulfines.
;
_journal_issue 3
_journal_name_full 'Organic &amp; biomolecular chemistry'
_journal_page_first 622
_journal_page_last 638
_journal_paper_doi 10.1039/c8ob02691b
_journal_volume 17
_journal_year 2019
_chemical_formula_moiety 'C16 H11 N O3 S'
_chemical_formula_sum 'C16 H11 N O3 S'
_chemical_formula_weight 297.32
_space_group_crystal_system triclinic
_space_group_IT_number 2
_space_group_name_Hall '-P 1'
_space_group_name_H-M_alt 'P -1'
_symmetry_space_group_name_Hall '-P 1'
_symmetry_space_group_name_H-M 'P -1'
_atom_sites_solution_hydrogens geom
_audit_update_record
;
2018-10-26 deposited with the CCDC.
2018-12-12 downloaded from the CCDC.
;
_cell_angle_alpha 70.226(9)
_cell_angle_beta 83.607(9)
_cell_angle_gamma 72.230(9)
_cell_formula_units_Z 2
_cell_length_a 7.342(2)
_cell_length_b 8.954(3)
_cell_length_c 11.714(3)
_cell_measurement_reflns_used 3237
_cell_measurement_temperature 300.(2)
_cell_measurement_theta_max 25.05
_cell_measurement_theta_min 2.91
_cell_volume 690.1(4)
_computing_cell_refinement 'SAINT V8.34A (Bruker AXS Inc., 2013)'
_computing_data_reduction 'SAINT V8.34A (Bruker AXS Inc., 2013)'
_computing_structure_refinement 'SHELXL-2014/6 (Sheldrick, 2014)'
_diffrn_ambient_temperature 300.(2)
_diffrn_detector_area_resol_mean 8.33333
_diffrn_measured_fraction_theta_full 0.982
_diffrn_measured_fraction_theta_max 0.982
_diffrn_measurement_device_type 'Bruker SMART X2S'
_diffrn_measurement_method '\w scans'
_diffrn_radiation_monochromator 'doubly curved silicon crystal'
_diffrn_radiation_type MoK\a
_diffrn_radiation_wavelength 0.71073
_diffrn_reflns_av_R_equivalents 0.0360
_diffrn_reflns_av_unetI/netI 0.0331
_diffrn_reflns_limit_h_max 8
_diffrn_reflns_limit_h_min -8
_diffrn_reflns_limit_k_max 10
_diffrn_reflns_limit_k_min -10
_diffrn_reflns_limit_l_max 13
_diffrn_reflns_limit_l_min -13
_diffrn_reflns_number 6640
_diffrn_reflns_theta_full 25.05
_diffrn_reflns_theta_max 25.05
_diffrn_reflns_theta_min 2.91
_diffrn_source 'micro-focus sealed tube'
_diffrn_source_type 'Bruker X2S'
_exptl_absorpt_coefficient_mu 0.243
_exptl_absorpt_correction_T_max 1.0000
_exptl_absorpt_correction_T_min 0.7006
_exptl_absorpt_correction_type multi-scan
_exptl_absorpt_process_details
;
'SADABS V2014/4 (Bruker AXS Inc.)'
;
_exptl_crystal_colour colourless
_exptl_crystal_density_diffrn 1.431
_exptl_crystal_density_method 'not measured'
_exptl_crystal_description plate
_exptl_crystal_F_000 308
_exptl_crystal_size_max 0.400
_exptl_crystal_size_mid 0.400
_exptl_crystal_size_min 0.400
_refine_diff_density_max 0.282
_refine_diff_density_min -0.301
_refine_ls_extinction_method none
_refine_ls_goodness_of_fit_ref 1.055
_refine_ls_hydrogen_treatment constr
_refine_ls_matrix_type full
_refine_ls_number_parameters 190
_refine_ls_number_reflns 2407
_refine_ls_number_restraints 0
_refine_ls_restrained_S_all 1.055
_refine_ls_R_factor_all 0.0503
_refine_ls_R_factor_gt 0.0405
_refine_ls_shift/su_max 0.001
_refine_ls_shift/su_mean 0.000
_refine_ls_structure_factor_coef Fsqd
_refine_ls_weighting_details 'w=1/[\s^2^(Fo^2^)+(0.0576P)^2^+0.1657P] where P=(Fo^2^+2Fc^2^)/3'
_refine_ls_weighting_scheme calc
_refine_ls_wR_factor_gt 0.1080
_refine_ls_wR_factor_ref 0.1166
_reflns_number_gt 1976
_reflns_number_total 2407
_reflns_threshold_expression 'I > 2\s(I)'
_cod_data_source_file c8ob02691b2.cif
_cod_data_source_block I_CCDC4
_cod_depositor_comments 'Adding full bibliography for 7156612--7156616.cif.'
_cod_original_cell_volume 690.1(3)
_cod_database_code 7156616

loop_
_space_group_symop_operation_xyz
'x, y, z'
'-x, -y, -z'

loop_
_atom_site_type_symbol
_atom_site_label
_atom_site_fract_x
_atom_site_fract_y
_atom_site_fract_z
_atom_site_U_iso_or_equiv
_atom_site_adp_type
_atom_site_calc_flag
_atom_site_refinement_flags_adp
_atom_site_refinement_flags_posn
_atom_site_occupancy
O O1 1.1012(3) 0.9816(2) 0.23454(16) 0.0785(5) Uani d . . 1
N N5 0.9727(3) 0.9621(2) 0.33808(18) 0.0662(5) Uani d . . 1
C C3 0.8991(3) 0.8456(2) 0.34865(17) 0.0465(5) Uani d . . 1
C C4 0.9499(3) 0.7621(2) 0.25327(16) 0.0447(4) Uani d . . 1
S S2 1.16608(9) 0.82459(8) 0.18166(5) 0.0658(2) Uani d . . 1
O O6 1.3300(2) 0.6997(2) 0.2485(2) 0.0905(6) Uani d . . 1
C C7 0.7619(3) 0.8079(2) 0.44785(17) 0.0464(4) Uani d . . 1
C C8 0.6230(3) 0.7349(3) 0.4392(2) 0.0566(5) Uani d . . 1
H H8 0.6194 0.705 0.3709 0.068 Uiso calc U R 1
C C9 0.4914(3) 0.7071(3) 0.5315(2) 0.0711(6) Uani d . . 1
H H9 0.3999 0.6576 0.5257 0.085 Uiso calc U R 1
C C10 0.4946(4) 0.7527(3) 0.6327(2) 0.0741(7) Uani d . . 1
H H10 0.4059 0.7333 0.695 0.089 Uiso calc U R 1
C C11 0.6294(4) 0.8265(3) 0.6409(2) 0.0665(6) Uani d . . 1
H H11 0.6301 0.8585 0.7085 0.08 Uiso calc U R 1
C C12 0.7625(3) 0.8536(2) 0.55053(18) 0.0544(5) Uani d . . 1
H H12 0.8538 0.9026 0.5576 0.065 Uiso calc U R 1
C C13 0.7975(3) 0.8399(2) 0.15137(17) 0.0507(5) Uani d . . 1
C C14 0.7841(3) 0.7037(2) 0.11370(17) 0.0467(4) Uani d . . 1
C C15 0.6826(3) 0.7138(3) 0.01591(19) 0.0600(6) Uani d . . 1
H H15 0.6106 0.8151 -0.0343 0.072 Uiso calc U R 1
C C16 0.6935(3) 0.5672(4) -0.0032(2) 0.0677(7) Uani d . . 1
H H16 0.6301 0.5697 -0.0685 0.081 Uiso calc U R 1
C C17 0.7975(3) 0.4170(3) 0.0736(2) 0.0651(6) Uani d . . 1
H H17 0.8008 0.3199 0.0598 0.078 Uiso calc U R 1
C C18 0.8966(3) 0.4077(3) 0.17045(19) 0.0531(5) Uani d . . 1
H H18 0.966 0.3058 0.2215 0.064 Uiso calc U R 1
C C19 0.8904(2) 0.5532(2) 0.18994(16) 0.0424(4) Uani d . . 1
C C20 0.9881(3) 0.5747(2) 0.28773(17) 0.0470(5) Uani d . . 1
H H20A 1.1243 0.5196 0.2885 0.056 Uiso calc U R 1
H H20B 0.9343 0.5302 0.367 0.056 Uiso calc U R 1
O O21 0.7146(3) 0.98573(19) 0.11397(15) 0.0781(5) Uani d . . 1

loop_
_atom_site_aniso_label
_atom_site_aniso_U_11
_atom_site_aniso_U_22
_atom_site_aniso_U_33
_atom_site_aniso_U_12
_atom_site_aniso_U_13
_atom_site_aniso_U_23
O1 0.0941(12) 0.0652(10) 0.0893(12) -0.0470(9) 0.0231(10) -0.0274(9)
N5 0.0829(13) 0.0593(11) 0.0706(12) -0.0380(10) 0.0123(10) -0.0270(9)
C3 0.0572(11) 0.0381(10) 0.0460(10) -0.0140(8) -0.0083(9) -0.0130(8)
C4 0.0510(11) 0.0383(10) 0.0414(10) -0.0097(8) -0.0070(8) -0.0091(8)
S2 0.0678(4) 0.0697(4) 0.0633(4) -0.0279(3) 0.0107(3) -0.0219(3)
O6 0.0547(9) 0.0925(13) 0.1220(16) -0.0196(9) -0.0006(10) -0.0329(11)
C7 0.0554(11) 0.0339(9) 0.0466(10) -0.0091(8) -0.0071(9) -0.0099(8)
C8 0.0593(12) 0.0508(12) 0.0625(13) -0.0186(10) -0.0001(10) -0.0194(10)
C9 0.0620(14) 0.0619(14) 0.0875(18) -0.0232(11) 0.0055(13) -0.0187(13)
C10 0.0703(15) 0.0632(15) 0.0659(15) -0.0074(12) 0.0158(12) -0.0076(12)
C11 0.0827(16) 0.0560(13) 0.0486(12) -0.0063(12) -0.0011(12) -0.0136(10)
C12 0.0674(13) 0.0439(11) 0.0487(11) -0.0105(9) -0.0097(10) -0.0128(9)
C13 0.0565(11) 0.0425(11) 0.0423(10) -0.0052(9) -0.0095(9) -0.0053(8)
C14 0.0411(9) 0.0557(11) 0.0414(10) -0.0120(8) -0.0006(8) -0.0150(9)
C15 0.0473(11) 0.0841(16) 0.0457(11) -0.0195(11) -0.0050(9) -0.0154(11)
C16 0.0614(13) 0.111(2) 0.0522(12) -0.0472(14) 0.0037(11) -0.0342(14)
C17 0.0691(14) 0.0860(17) 0.0677(14) -0.0465(13) 0.0166(12) -0.0430(13)
C18 0.0524(11) 0.0546(12) 0.0604(12) -0.0228(9) 0.0087(10) -0.0247(10)
C19 0.0389(9) 0.0479(10) 0.0428(10) -0.0141(8) 0.0032(8) -0.0170(8)
C20 0.0532(11) 0.0363(10) 0.0484(10) -0.0062(8) -0.0102(9) -0.0127(8)
O21 0.0968(12) 0.0464(9) 0.0719(10) 0.0027(8) -0.0292(10) -0.0067(8)

loop_
_atom_type_symbol
_atom_type_description
_atom_type_scat_dispersion_real
_atom_type_scat_dispersion_imag
_atom_type_scat_source
C C 0.0033 0.0016 'International Tables Vol C Tables 4.2.6.8 and 6.1.1.4'
H H 0.0000 0.0000 'International Tables Vol C Tables 4.2.6.8 and 6.1.1.4'
N N 0.0061 0.0033 'International Tables Vol C Tables 4.2.6.8 and 6.1.1.4'
O O 0.0106 0.0060 'International Tables Vol C Tables 4.2.6.8 and 6.1.1.4'
S S 0.1246 0.1234 'International Tables Vol C Tables 4.2.6.8 and 6.1.1.4'

loop_
_geom_angle_atom_site_label_1
_geom_angle_atom_site_label_2
_geom_angle_atom_site_label_3
_geom_angle
N5 O1 S2 114.49(11)
C3 N5 O1 110.55(17)
N5 C3 C7 118.89(17)
N5 C3 C4 117.31(18)
C7 C3 C4 123.68(16)
C3 C4 C20 120.61(16)
C3 C4 C13 111.60(16)
C20 C4 C13 105.78(14)
C3 C4 S2 101.99(12)
C20 C4 S2 110.55(13)
C13 C4 S2 105.40(12)
O6 S2 O1 109.64(11)
O6 S2 C4 106.86(10)
O1 S2 C4 89.70(8)
C12 C7 C8 118.8(2)
C12 C7 C3 119.73(18)
C8 C7 C3 121.40(17)
C9 C8 C7 120.1(2)
C9 C8 H8 119.9
C7 C8 H8 119.9
C8 C9 C10 120.3(2)
C8 C9 H9 119.9
C10 C9 H9 119.9
C11 C10 C9 119.8(2)
C11 C10 H10 120.1
C9 C10 H10 120.1
C12 C11 C10 120.7(2)
C12 C11 H11 119.6
C10 C11 H11 119.6
C11 C12 C7 120.3(2)
C11 C12 H12 119.9
C7 C12 H12 119.9
O21 C13 C14 129.91(19)
O21 C13 C4 123.75(18)
C14 C13 C4 106.33(15)
C19 C14 C15 121.82(19)
C19 C14 C13 110.41(16)
C15 C14 C13 127.77(19)
C16 C15 C14 117.4(2)
C16 C15 H15 121.3
C14 C15 H15 121.3
C17 C16 C15 120.8(2)
C17 C16 H16 119.6
C15 C16 H16 119.6
C18 C17 C16 121.5(2)
C18 C17 H17 119.2
C16 C17 H17 119.2
C17 C18 C19 118.6(2)
C17 C18 H18 120.7
C19 C18 H18 120.7
C18 C19 C14 119.81(18)
C18 C19 C20 128.25(17)
C14 C19 C20 111.94(16)
C19 C20 C4 104.17(14)
C19 C20 H20A 110.9
C4 C20 H20A 110.9
C19 C20 H20B 110.9
C4 C20 H20B 110.9
H20A C20 H20B 108.9

loop_
_geom_bond_atom_site_label_1
_geom_bond_atom_site_label_2
_geom_bond_distance
O1 N5 1.447(3)
O1 S2 1.6441(18)
N5 C3 1.280(2)
C3 C7 1.470(3)
C3 C4 1.500(3)
C4 C20 1.529(2)
C4 C13 1.556(3)
C4 S2 1.861(2)
S2 O6 1.452(2)
C7 C12 1.396(3)
C7 C8 1.398(3)
C8 C9 1.377(3)
C8 H8 0.93
C9 C10 1.383(4)
C9 H9 0.93
C10 C11 1.374(4)
C10 H10 0.93
C11 C12 1.369(3)
C11 H11 0.93
C12 H12 0.93
C13 O21 1.206(2)
C13 C14 1.462(3)
C14 C19 1.386(3)
C14 C15 1.398(3)
C15 C16 1.382(3)
C15 H15 0.93
C16 C17 1.382(3)
C16 H16 0.93
C17 C18 1.380(3)
C17 H17 0.93
C18 C19 1.384(3)
C18 H18 0.93
C19 C20 1.510(3)
C20 H20A 0.97
C20 H20B 0.97

loop_
_geom_torsion_atom_site_label_1
_geom_torsion_atom_site_label_2
_geom_torsion_atom_site_label_3
_geom_torsion_atom_site_label_4
_geom_torsion
S2 O1 N5 C3 -16.0(2)
O1 N5 C3 C7 -179.16(16)
O1 N5 C3 C4 -2.9(3)
N5 C3 C4 C20 140.0(2)
C7 C3 C4 C20 -43.9(3)
N5 C3 C4 C13 -95.0(2)
C7 C3 C4 C13 81.2(2)
N5 C3 C4 S2 17.1(2)
C7 C3 C4 S2 -166.76(15)
N5 O1 S2 O6 -85.71(17)
N5 O1 S2 C4 22.11(16)
C3 C4 S2 O6 89.56(14)
C20 C4 S2 O6 -39.90(16)
C13 C4 S2 O6 -153.76(14)
C3 C4 S2 O1 -20.90(13)
C20 C4 S2 O1 -150.36(13)
C13 C4 S2 O1 95.77(13)
N5 C3 C7 C12 -22.3(3)
C4 C3 C7 C12 161.71(18)
N5 C3 C7 C8 154.2(2)
C4 C3 C7 C8 -21.8(3)
C12 C7 C8 C9 -0.9(3)
C3 C7 C8 C9 -177.35(18)
C7 C8 C9 C10 0.6(3)
C8 C9 C10 C11 0.3(4)
C9 C10 C11 C12 -0.9(3)
C10 C11 C12 C7 0.7(3)
C8 C7 C12 C11 0.2(3)
C3 C7 C12 C11 176.77(17)
C3 C4 C13 O21 36.7(3)
C20 C4 C13 O21 169.6(2)
S2 C4 C13 O21 -73.3(2)
C3 C4 C13 C14 -144.42(17)
C20 C4 C13 C14 -11.5(2)
S2 C4 C13 C14 105.65(15)
O21 C13 C14 C19 -173.7(2)
C4 C13 C14 C19 7.5(2)
O21 C13 C14 C15 6.6(4)
C4 C13 C14 C15 -172.26(18)
C19 C14 C15 C16 -0.6(3)
C13 C14 C15 C16 179.0(2)
C14 C15 C16 C17 1.4(3)
C15 C16 C17 C18 -1.1(3)
C16 C17 C18 C19 0.0(3)
C17 C18 C19 C14 0.8(3)
C17 C18 C19 C20 -179.10(18)
C15 C14 C19 C18 -0.5(3)
C13 C14 C19 C18 179.78(17)
C15 C14 C19 C20 179.44(17)
C13 C14 C19 C20 -0.3(2)
C18 C19 C20 C4 172.87(19)
C14 C19 C20 C4 -7.0(2)
C3 C4 C20 C19 138.71(17)
C13 C4 C20 C19 10.99(19)
S2 C4 C20 C19 -102.63(15)
